data_2004711
loop_
_publ_author_name
'Fialho De Assis, E.'
'Howie, R. A.'
'Wardell, J. L.'

_publ_section_title
;
 2-(2-Pyridyl)pyridinium Triiodide
;
_journal_issue 4
_journal_name_full 'Acta Crystallographica Section C'
_journal_page_first 955
_journal_page_last 957
_journal_paper_doi 10.1107/S0108270195014533
_journal_volume 52
_journal_year 1996
_chemical_formula_moiety 'C10 H9 N2 +, I3 -'
_chemical_formula_sum 'C10 H9 I3 N2'
_chemical_formula_weight 537.91
_space_group_IT_number 14
_symmetry_cell_setting monoclinic
_symmetry_space_group_name_Hall '-P 2yn'
_symmetry_space_group_name_H-M 'P 1 21/n 1'
_atom_type_scat_source IntTabIV
_cell_angle_alpha 90
_cell_angle_beta 98.03(5)
_cell_angle_gamma 90
_cell_formula_units_Z 4
_cell_length_a 11.222(5)
_cell_length_b 10.725(8)
_cell_length_c 12.002(8)
_cell_measurement_reflns_used 14
_cell_measurement_temperature 298
_cell_measurement_theta_max 14
_cell_measurement_theta_min 11
_cell_volume 1430.3(16)
_computing_cell_refinement 'Nicolet P3 Software'
_computing_data_collection 'Nicolet P3 Software (Nicolet XRD Corporation, 1980)'
_computing_data_reduction 'RDNIC (Howie, 1980)'
_computing_molecular_graphics 'ORTEX (McArdle, 1994)'
_computing_publication_material 'XPUB (Low, 1980)'
_computing_structure_refinement 'SHELX76 (Sheldrick, 1976)'
_computing_structure_solution 'SHELXS86 (Sheldrick, 1985)'
_diffrn_measurement_device 'Nicolet P3'
_diffrn_measurement_method '\q/2\q scans'
_diffrn_radiation_type MoK\a
_diffrn_radiation_wavelength 0.71073
_diffrn_reflns_av_R_equivalents 0.036
_diffrn_reflns_limit_h_max 13
_diffrn_reflns_limit_h_min -13
_diffrn_reflns_limit_k_max 12
_diffrn_reflns_limit_k_min 0
_diffrn_reflns_limit_l_max 14
_diffrn_reflns_limit_l_min 0
_diffrn_reflns_number 2825
_diffrn_reflns_theta_max 25
_diffrn_standards_decay_% '3.0 and 3.8'
_diffrn_standards_interval_count 50
_diffrn_standards_number 2
_exptl_absorpt_coefficient_mu 6.46
_exptl_absorpt_correction_T_max 0.596
_exptl_absorpt_correction_T_min 0.172
_exptl_absorpt_correction_type 'empirical, \y scan (North, Phillips & Mathews, 1968)'
_exptl_crystal_colour brown
_exptl_crystal_density_diffrn 2.498
_exptl_crystal_description needle
_exptl_crystal_size_max 0.6
_exptl_crystal_size_mid 0.2
_exptl_crystal_size_min 0.06
_refine_diff_density_max 1.00
_refine_diff_density_min -1.64
_refine_ls_extinction_method none
_refine_ls_goodness_of_fit_obs 0.61
_refine_ls_hydrogen_treatment 'H atoms: see text'
_refine_ls_number_parameters 141
_refine_ls_number_reflns 1683
_refine_ls_R_factor_obs 0.057
_refine_ls_shift/esd_max 0.001
_refine_ls_structure_factor_coef F
_refine_ls_weighting_details 'w = 1/[\s^2^(F)+0.020383F^2^]'
_refine_ls_weighting_scheme calc
_refine_ls_wR_factor_obs 0.067
_reflns_number_observed 1683
_reflns_number_total 2269
_reflns_observed_criterion I>2\s(I)
_cod_data_source_file cf1051.cif
_cod_data_source_block cf1051a
_cod_depositor_comments
;
The following automatic conversions were performed:

'_refine_ls_weighting_scheme' value ' 1/[\s^2^(F)+0.020383F^2^]' was
changed to 'calc'. New tag '_refine_ls_weighting_details' was
created. The value of the new tag was set to 'w =
1/[\s^2^(F)+0.020383F^2^]'.

Automatic conversion script
Id: cif_fix_values 3143 2015-03-26 13:38:13Z robertas 
;
_cod_original_cell_volume 1430(2)
_cod_original_sg_symbol_H-M 'P 21/n'
_cod_database_code 2004711

loop_
_symmetry_equiv_pos_as_xyz
x,y,z
1/2+x,1/2-y,1/2+z
-x,-y,-z
1/2-x,1/2+y,1/2-z

loop_
_atom_site_label
_atom_site_fract_x
_atom_site_fract_y
_atom_site_fract_z
_atom_site_U_iso_or_equiv
I1 .26086(11) .02242(12) .55879(9) .0646(4)
I2 .36426(9) .12119(9) .36675(8) .0482(3)
I3 .45903(12) .22481(12) .17371(9) .0660(4)
N1 .3237(14) .4682(13) .4378(12) .064(5)
N2 .4394(11) .5540(12) .2770(11) .050(4)
C1 .2704(17) .4170(16) .5176(15) .063(5)
C2 .2498(16) .4789(18) .6120(14) .066(6)
C3 .2823(15) .5990(15) .6241(13) .055(5)
C4 .3373(15) .6587(16) .5443(11) .053(5)
C5 .3538(11) .5851(14) .4499(11) .040(4)
C6 .4111(12) .6404(13) .3551(12) .044(4)
C7 .4374(17) .7629(17) .3388(14) .062(5)
C8 .484(2) .7946(18) .2448(16) .082(8)
C9 .5102(18) .7047(18) .1645(15) .066(6)
C10 .4840(16) .5894(18) .1852(14) .062(6)
H .3801 .4765 .3026 .02(3)
H1 .2452 .3326 .5087 .042(14)
H2 .2129 .4377 .6684 .042(14)
H3 .2670 .6433 .6891 .042(14)
H4 .3625 .7432 .5518 .042(14)
H7 .4233 .8245 .3923 .042(14)
H8 .4998 .8800 .2319 .042(14)
H9 .5448 .7274 .0995 .042(14)
H10 .4975 .5274 .1318 .042(14)

loop_
_geom_angle_atom_site_label_1
_geom_angle_atom_site_label_2
_geom_angle_atom_site_label_3
_geom_angle
_geom_angle_publ_flag
I3 I2 I1 177.88(5) yes
C10 N2 C6 121.2(14) yes
C3 C2 C1 118.9(15) yes
C5 C4 C3 114.9(14) yes
C6 C5 N1 115.3(12) yes
C5 C6 N2 114.3(12) yes
C7 C6 C5 127.6(15) yes
C9 C8 C7 122.4(19) yes
C9 C10 N2 123.5(17) yes
C5 N1 C1 117.2(15) yes
C2 C1 N1 123.3(16) yes
C4 C3 C2 121.1(15) yes
C4 C5 N1 124.5(14) yes
C6 C5 C4 120.3(13) yes
C7 C6 N2 118.1(15) yes
C8 C7 C6 118.6(18) yes
C10 C9 C8 116.1(18) yes

loop_
_geom_bond_atom_site_label_1
_geom_bond_atom_site_label_2
_geom_bond_distance
_geom_bond_publ_flag
I2 I1 2.9200(10) yes
C1 N1 1.32(2) yes
C6 N2 1.39(2) yes
C2 C1 1.36(2) yes
C4 C3 1.37(2) yes
C6 C5 1.50(2) yes
C8 C7 1.35(3) yes
C10 C9 1.30(3) yes
I3 I2 2.9020(10) yes
C5 N1 1.30(2) yes
C10 N2 1.33(2) yes
C3 C2 1.34(2) yes
C5 C4 1.41(2) yes
C7 C6 1.37(2) yes
C9 C8 1.42(3) yes
